data_7700376
loop_
_publ_author_name
'Luo, Hai-Ying'
'Zhou, Jian'
'Cao, Shumei'

_publ_section_title
;
 A series of new hybrid chalcogenogermanates: the rare examples of
 chalcogenogermanates combined with trivalent vanadium complexes.
;
_journal_issue 29
_journal_name_full 'Dalton transactions (Cambridge, England : 2003)'
_journal_page_first 10907
_journal_page_last 10914
_journal_paper_doi 10.1039/c9dt02077b
_journal_volume 48
_journal_year 2019
_chemical_formula_moiety 'C4 H16 Ge Mn N4 S3'
_chemical_formula_sum 'C4 H16 Ge Mn N4 S3'
_chemical_formula_weight 343.94
_space_group_crystal_system monoclinic
_space_group_IT_number 14
_space_group_name_Hall '-P 2ybc'
_space_group_name_H-M_alt 'P 1 21/c 1'
_symmetry_space_group_name_Hall '-P 2ybc'
_symmetry_space_group_name_H-M 'P 1 21/c 1'
_atom_sites_solution_hydrogens geom
_audit_creation_method SHELXL-2018/3
_audit_update_record
;
2019-06-20 deposited with the CCDC.    2019-06-28 downloaded from the CCDC.
;
_cell_angle_alpha 90
_cell_angle_beta 104.367(2)
_cell_angle_gamma 90
_cell_formula_units_Z 4
_cell_length_a 10.0435(8)
_cell_length_b 13.4678(12)
_cell_length_c 9.3893(7)
_cell_measurement_reflns_used 2179
_cell_measurement_temperature 296(2)
_cell_measurement_theta_max 25.09
_cell_measurement_theta_min 3.68
_cell_volume 1230.31(17)
_computing_cell_refinement 'CrystalClear, Ver. 1.30 (Rigaku/MSC, 2001)'
_computing_data_collection 'CrystalClear, Ver. 1.30 (Rigaku/MSC, 2001)'
_computing_data_reduction 'CrystalStructure, Ver. 3.60 (Rigaku/MSC, 2004)'
_computing_molecular_graphics 'ORTEPII (Johnson, 1976)'
_computing_publication_material SHELXL97
_computing_structure_refinement 'SHELXL-2018/3 (Sheldrick, 2018)'
_computing_structure_solution 'SHELXS-97 (Sheldrick, 1990)'
_diffrn_ambient_temperature 296(2)
_diffrn_detector_area_resol_mean 7.31
_diffrn_measured_fraction_theta_full 0.996
_diffrn_measured_fraction_theta_max 0.987
_diffrn_measurement_device_type 'Rigaku Mercury'
_diffrn_measurement_method \w
_diffrn_radiation_type MoK\a
_diffrn_radiation_wavelength 0.71073
_diffrn_reflns_av_R_equivalents 0.0799
_diffrn_reflns_av_unetI/netI 0.0732
_diffrn_reflns_Laue_measured_fraction_full 0.996
_diffrn_reflns_Laue_measured_fraction_max 0.987
_diffrn_reflns_limit_h_max 13
_diffrn_reflns_limit_h_min -13
_diffrn_reflns_limit_k_max 17
_diffrn_reflns_limit_k_min -15
_diffrn_reflns_limit_l_max 10
_diffrn_reflns_limit_l_min -12
_diffrn_reflns_number 10706
_diffrn_reflns_point_group_measured_fraction_full 0.996
_diffrn_reflns_point_group_measured_fraction_max 0.987
_diffrn_reflns_theta_full 25.242
_diffrn_reflns_theta_max 27.897
_diffrn_reflns_theta_min 3.680
_exptl_absorpt_coefficient_mu 3.944
_exptl_absorpt_correction_T_max 0.865
_exptl_absorpt_correction_T_min 0.744
_exptl_absorpt_correction_type multi-scan
_exptl_absorpt_process_details 'Jacobson, R. (1998) Private communication'
_exptl_crystal_colour colorless
_exptl_crystal_density_diffrn 1.858
_exptl_crystal_description block
_exptl_crystal_F_000 692
_exptl_crystal_size_max 0.082
_exptl_crystal_size_mid 0.065
_exptl_crystal_size_min 0.037
_refine_diff_density_max 0.468
_refine_diff_density_min -0.494
_refine_diff_density_rms 0.120
_refine_ls_extinction_method none
_refine_ls_goodness_of_fit_ref 1.006
_refine_ls_hydrogen_treatment constr
_refine_ls_matrix_type full
_refine_ls_number_parameters 118
_refine_ls_number_reflns 2910
_refine_ls_number_restraints 0
_refine_ls_restrained_S_all 1.006
_refine_ls_R_factor_all 0.0860
_refine_ls_R_factor_gt 0.0400
_refine_ls_shift/su_max 0.001
_refine_ls_shift/su_mean 0.000
_refine_ls_structure_factor_coef Fsqd
_refine_ls_weighting_details 'w=1/[\s^2^(Fo^2^)+(0.0189P)^2^] where P=(Fo^2^+2Fc^2^)/3'
_refine_ls_weighting_scheme calc
_refine_ls_wR_factor_gt 0.0542
_refine_ls_wR_factor_ref 0.0632
_reflns_Friedel_coverage 0.000
_reflns_number_gt 1936
_reflns_number_total 2910
_reflns_threshold_expression 'I > 2\s(I)'
_cod_data_source_file c9dt02077b2.cif
_cod_data_source_block 1
_cod_depositor_comments 'Adding full bibliography for 7700373--7700378.cif.'
_cod_original_cell_volume 1230.32(17)
_cod_database_code 7700376
_shelx_shelxl_version_number 2018/3
_shelx_space_group_comment
;
The symmetry employed for this shelxl refinement is uniquely defined
by the following loop, which should always be used as a source of
symmetry information in preference to the above space-group names.
They are only intended as comments.
;
_shelx_estimated_absorpt_t_min 0.592
_shelx_estimated_absorpt_t_max 0.778

loop_
_space_group_symop_operation_xyz
'x, y, z'
'-x, y+1/2, -z+1/2'
'-x, -y, -z'
'x, -y-1/2, z-1/2'

loop_
_atom_site_label
_atom_site_type_symbol
_atom_site_fract_x
_atom_site_fract_y
_atom_site_fract_z
_atom_site_U_iso_or_equiv
_atom_site_adp_type
_atom_site_occupancy
_atom_site_site_symmetry_order
_atom_site_calc_flag
_atom_site_refinement_flags_posn
_atom_site_refinement_flags_adp
Ge1 Ge 0.60682(3) 0.00760(3) 0.65220(3) 0.01676(10) Uani 1 1 d . .
Mn1 Mn 0.68386(5) 0.01082(4) 1.10440(5) 0.02142(14) Uani 1 1 d . .
S1 S 0.53800(9) 0.05904(7) 0.84318(9) 0.0219(2) Uani 1 1 d . .
S2 S 0.52228(10) 0.11928(7) 0.46940(9) 0.0249(2) Uani 1 1 d . .
S3 S 0.82313(9) -0.02015(8) 0.69544(10) 0.0329(3) Uani 1 1 d . .
N1 N 0.8686(3) 0.0830(2) 1.0434(3) 0.0287(8) Uani 1 1 d . .
H1A H 0.946590 0.063941 1.105485 0.034 Uiso 1 1 calc R U
H1B H 0.871461 0.065881 0.952674 0.034 Uiso 1 1 calc R U
N2 N 0.6776(3) 0.1669(2) 1.1890(3) 0.0299(8) Uani 1 1 d . .
H2A H 0.609517 0.200616 1.130158 0.036 Uiso 1 1 calc R U
H2B H 0.663036 0.165649 1.278679 0.036 Uiso 1 1 calc R U
N3 N 0.8204(3) -0.0493(3) 1.3182(3) 0.0410(9) Uani 1 1 d . .
H3A H 0.906106 -0.027189 1.331336 0.049 Uiso 1 1 calc R U
H3B H 0.788685 -0.030731 1.394639 0.049 Uiso 1 1 calc R U
N4 N 0.7385(3) -0.1419(2) 1.0367(3) 0.0379(9) Uani 1 1 d . .
H4A H 0.663895 -0.180125 1.015429 0.046 Uiso 1 1 calc R U
H4B H 0.770764 -0.137387 0.956751 0.046 Uiso 1 1 calc R U
C1 C 0.8498(4) 0.1903(3) 1.0531(4) 0.0362(11) Uani 1 1 d . .
H1C H 0.778713 0.212731 0.969315 0.043 Uiso 1 1 calc R U
H1D H 0.934574 0.224280 1.051345 0.043 Uiso 1 1 calc R U
C2 C 0.8097(4) 0.2149(3) 1.1933(4) 0.0346(10) Uani 1 1 d . .
H2C H 0.879418 0.191169 1.277286 0.041 Uiso 1 1 calc R U
H2D H 0.801373 0.286250 1.202388 0.041 Uiso 1 1 calc R U
C3 C 0.8156(5) -0.1575(4) 1.3022(5) 0.0546(14) Uani 1 1 d . .
H3C H 0.725842 -0.181633 1.307015 0.066 Uiso 1 1 calc R U
H3D H 0.883942 -0.187481 1.381998 0.066 Uiso 1 1 calc R U
C4 C 0.8431(4) -0.1864(3) 1.1574(5) 0.0519(13) Uani 1 1 d . .
H4C H 0.933688 -0.163565 1.153264 0.062 Uiso 1 1 calc R U
H4D H 0.840864 -0.258152 1.147645 0.062 Uiso 1 1 calc R U

loop_
_atom_site_aniso_label
_atom_site_aniso_U_11
_atom_site_aniso_U_22
_atom_site_aniso_U_33
_atom_site_aniso_U_23
_atom_site_aniso_U_13
_atom_site_aniso_U_12
Ge1 0.01503(18) 0.0235(2) 0.01150(16) -0.00053(17) 0.00281(13) -0.00164(18)
Mn1 0.0194(3) 0.0238(3) 0.0209(3) 0.0005(2) 0.0046(2) 0.0008(3)
S1 0.0180(5) 0.0342(6) 0.0139(4) -0.0032(4) 0.0048(4) -0.0011(4)
S2 0.0347(6) 0.0208(5) 0.0168(5) 0.0011(4) 0.0017(4) -0.0075(4)
S3 0.0178(5) 0.0554(8) 0.0254(5) -0.0077(5) 0.0052(4) 0.0056(5)
N1 0.0210(18) 0.047(2) 0.0185(16) -0.0043(15) 0.0053(13) 0.0011(16)
N2 0.0317(19) 0.033(2) 0.0282(17) -0.0049(15) 0.0134(15) -0.0055(16)
N3 0.033(2) 0.065(3) 0.0254(18) 0.0069(18) 0.0079(15) 0.0076(19)
N4 0.032(2) 0.037(2) 0.046(2) -0.0039(17) 0.0129(17) 0.0054(17)
C1 0.034(3) 0.044(3) 0.033(2) 0.000(2) 0.0130(19) -0.018(2)
C2 0.039(3) 0.032(3) 0.034(2) -0.0073(19) 0.012(2) -0.013(2)
C3 0.043(3) 0.067(4) 0.056(3) 0.037(3) 0.015(2) 0.024(3)
C4 0.044(3) 0.042(3) 0.075(4) 0.014(3) 0.024(3) 0.021(2)

loop_
_atom_type_symbol
_atom_type_description
_atom_type_scat_dispersion_real
_atom_type_scat_dispersion_imag
_atom_type_scat_source
C C 0.0033 0.0016 'International Tables Vol C Tables 4.2.6.8 and 6.1.1.4'
H H 0.0000 0.0000 'International Tables Vol C Tables 4.2.6.8 and 6.1.1.4'
N N 0.0061 0.0033 'International Tables Vol C Tables 4.2.6.8 and 6.1.1.4'
O O 0.0106 0.0060 'International Tables Vol C Tables 4.2.6.8 and 6.1.1.4'
S S 0.1246 0.1234 'International Tables Vol C Tables 4.2.6.8 and 6.1.1.4'
Mn Mn 0.3368 0.7283 'International Tables Vol C Tables 4.2.6.8 and 6.1.1.4'
Ge Ge 0.1547 1.8001 'International Tables Vol C Tables 4.2.6.8 and 6.1.1.4'

loop_
_geom_angle_atom_site_label_1
_geom_angle_atom_site_label_2
_geom_angle_atom_site_label_3
_geom_angle
_geom_angle_site_symmetry_1
_geom_angle_site_symmetry_3
S3 Ge1 S1 114.32(4) . .
S3 Ge1 S2 112.91(4) . 3_656
S1 Ge1 S2 113.12(4) . 3_656
S3 Ge1 S2 115.36(4) . .
S1 Ge1 S2 105.87(4) . .
S2 Ge1 S2 93.34(4) 3_656 .
N2 Mn1 N4 167.93(12) . .
N2 Mn1 N3 94.82(12) . .
N4 Mn1 N3 77.86(13) . .
N2 Mn1 N1 77.73(11) . .
N4 Mn1 N1 92.72(12) . .
N3 Mn1 N1 91.33(11) . .
N2 Mn1 S1 99.92(8) . 3_657
N4 Mn1 S1 90.19(9) . 3_657
N3 Mn1 S1 93.54(9) . 3_657
N1 Mn1 S1 174.76(8) . 3_657
N2 Mn1 S1 92.35(8) . .
N4 Mn1 S1 94.65(9) . .
N3 Mn1 S1 172.39(10) . .
N1 Mn1 S1 87.72(7) . .
S1 Mn1 S1 87.71(3) 3_657 .
Ge1 S1 Mn1 120.33(4) . 3_657
Ge1 S1 Mn1 118.29(4) . .
Mn1 S1 Mn1 92.29(3) 3_657 .
Ge1 S2 Ge1 86.66(4) 3_656 .
C1 N1 Mn1 106.2(2) . .
C1 N1 H1A 110.5 . .
Mn1 N1 H1A 110.5 . .
C1 N1 H1B 110.5 . .
Mn1 N1 H1B 110.5 . .
H1A N1 H1B 108.7 . .
C2 N2 Mn1 108.5(2) . .
C2 N2 H2A 110.0 . .
Mn1 N2 H2A 110.0 . .
C2 N2 H2B 110.0 . .
Mn1 N2 H2B 110.0 . .
H2A N2 H2B 108.4 . .
C3 N3 Mn1 105.4(3) . .
C3 N3 H3A 110.7 . .
Mn1 N3 H3A 110.7 . .
C3 N3 H3B 110.7 . .
Mn1 N3 H3B 110.7 . .
H3A N3 H3B 108.8 . .
C4 N4 Mn1 109.4(2) . .
C4 N4 H4A 109.8 . .
Mn1 N4 H4A 109.8 . .
C4 N4 H4B 109.8 . .
Mn1 N4 H4B 109.8 . .
H4A N4 H4B 108.3 . .
N1 C1 C2 109.7(3) . .
N1 C1 H1C 109.7 . .
C2 C1 H1C 109.7 . .
N1 C1 H1D 109.7 . .
C2 C1 H1D 109.7 . .
H1C C1 H1D 108.2 . .
N2 C2 C1 108.4(3) . .
N2 C2 H2C 110.0 . .
C1 C2 H2C 110.0 . .
N2 C2 H2D 110.0 . .
C1 C2 H2D 110.0 . .
H2C C2 H2D 108.4 . .
N3 C3 C4 110.0(3) . .
N3 C3 H3C 109.7 . .
C4 C3 H3C 109.7 . .
N3 C3 H3D 109.7 . .
C4 C3 H3D 109.7 . .
H3C C3 H3D 108.2 . .
N4 C4 C3 109.6(3) . .
N4 C4 H4C 109.8 . .
C3 C4 H4C 109.8 . .
N4 C4 H4D 109.8 . .
C3 C4 H4D 109.8 . .
H4C C4 H4D 108.2 . .

loop_
_geom_bond_atom_site_label_1
_geom_bond_atom_site_label_2
_geom_bond_distance
_geom_bond_site_symmetry_2
Ge1 S3 2.1416(10) .
Ge1 S1 2.1881(9) .
Ge1 S2 2.2738(10) 3_656
Ge1 S2 2.2817(10) .
Mn1 N2 2.253(3) .
Mn1 N4 2.261(3) .
Mn1 N3 2.280(3) .
Mn1 N1 2.290(3) .
Mn1 S1 2.5763(10) 3_657
Mn1 S1 2.6077(10) .
N1 C1 1.464(5) .
N1 H1A 0.8900 .
N1 H1B 0.8900 .
N2 C2 1.467(4) .
N2 H2A 0.8900 .
N2 H2B 0.8900 .
N3 C3 1.464(6) .
N3 H3A 0.8900 .
N3 H3B 0.8900 .
N4 C4 1.468(5) .
N4 H4A 0.8900 .
N4 H4B 0.8900 .
C1 C2 1.506(5) .
C1 H1C 0.9700 .
C1 H1D 0.9700 .
C2 H2C 0.9700 .
C2 H2D 0.9700 .
C3 C4 1.505(5) .
C3 H3C 0.9700 .
C3 H3D 0.9700 .
C4 H4C 0.9700 .
C4 H4D 0.9700 .

loop_
_geom_hbond_atom_site_label_D
_geom_hbond_atom_site_label_H
_geom_hbond_atom_site_label_A
_geom_hbond_distance_DH
_geom_hbond_distance_HA
_geom_hbond_distance_DA
_geom_hbond_angle_DHA
_geom_hbond_site_symmetry_A
_geom_hbond_publ_flag
N1 H1A S3 0.89 2.65 3.542(3) 175.2 3_757 yes
N1 H1B S3 0.89 2.61 3.475(3) 163.1 . yes
N2 H2A S2 0.89 2.88 3.658(3) 147.5 4_566 yes
N2 H2B S2 0.89 2.62 3.437(3) 153.5 1_556 yes
N3 H3A S3 0.89 2.86 3.733(4) 165.7 3_757 yes
N3 H3B S3 0.89 2.76 3.557(3) 149.3 1_556 yes
